data_4105141
loop_
_publ_author_name
'Zhi-Ming Zhang'
'Shuang Yao'
'Yang-Guang Li'
'Rodolphe Cl\'erac'
'Ying Lu'
'Zhong-Min Su'
'En-Bo Wang'

_publ_section_title
;
 Protein-Sized Chiral Fe168 Cages with NbO-Type Topology
;
_journal_name_full 'Journal of the American Chemical Society'
_journal_page_first 14600
_journal_page_last 14601
_journal_paper_doi 10.1021/ja903776h
_journal_volume 131
_journal_year 2009
_chemical_absolute_configuration rm
_chemical_formula_sum 'C23.04 H36.83 Fe7 Na5 O50.92'
_chemical_formula_weight 1634.42
_chemical_name_systematic
; 
 ? 
;
_space_group_IT_number 209
_symmetry_cell_setting cubic
_symmetry_space_group_name_Hall 'F 4 2 3'
_symmetry_space_group_name_H-M 'F 4 3 2'
_atom_sites_solution_hydrogens constr
_atom_sites_solution_primary direct
_atom_sites_solution_secondary difmap
_audit_creation_method SHELXL-97
_cell_angle_alpha 90.00
_cell_angle_beta 90.00
_cell_angle_gamma 90.00
_cell_formula_units_Z 96
_cell_length_a 57.185(3)
_cell_length_b 57.185(3)
_cell_length_c 57.185(3)
_cell_measurement_temperature 150(2)
_cell_measurement_theta_max 24.97
_cell_measurement_theta_min 2.11
_cell_volume 187002(17)
_computing_cell_refinement 'SMART (Bruker, 2001)'
_computing_data_collection 'SMART (Bruker, 2001)'
_computing_data_reduction 'SAINT (Bruker, 2001)'
_computing_structure_refinement 'SHELXL-97 (Sheldrick, 1997)'
_computing_structure_solution 'SHELXS-97 (Sheldrick, 1990)'
_diffrn_ambient_temperature 150(2)
_diffrn_measured_fraction_theta_full 0.979
_diffrn_measured_fraction_theta_max 0.979
_diffrn_measurement_device_type 'Bruker APEX area-detector diffractometer'
_diffrn_measurement_method '\f and \w scan'
_diffrn_radiation_monochromator graphite
_diffrn_radiation_source 'fine-focus sealed tube'
_diffrn_radiation_type MoK\a
_diffrn_radiation_wavelength 0.71073
_diffrn_reflns_av_R_equivalents 0.1440
_diffrn_reflns_av_sigmaI/netI 0.0737
_diffrn_reflns_limit_h_max 67
_diffrn_reflns_limit_h_min -67
_diffrn_reflns_limit_k_max 67
_diffrn_reflns_limit_k_min -67
_diffrn_reflns_limit_l_max 67
_diffrn_reflns_limit_l_min -48
_diffrn_reflns_number 233804
_diffrn_reflns_theta_full 24.97
_diffrn_reflns_theta_max 24.97
_diffrn_reflns_theta_min 2.11
_diffrn_standards_decay_% 0
_diffrn_standards_interval_time 0
_diffrn_standards_number 0
_exptl_absorpt_coefficient_mu 1.384
_exptl_absorpt_correction_T_max 0.7414
_exptl_absorpt_correction_T_min 0.6076
_exptl_absorpt_correction_type multi-scan
_exptl_absorpt_process_details 'ABSCOR by T.Higashi    8 March, 1995'
_exptl_crystal_colour Brown
_exptl_crystal_density_diffrn 1.393
_exptl_crystal_description Block
_exptl_crystal_F_000 78664
_exptl_crystal_size_max 0.40
_exptl_crystal_size_mid 0.40
_exptl_crystal_size_min 0.23
_refine_diff_density_max 0.629
_refine_diff_density_min -0.370
_refine_diff_density_rms 0.084
_refine_ls_abs_structure_details 'Flack H D (1983), Acta Cryst. A39, 876-881'
_refine_ls_abs_structure_Flack 0.01(2)
_refine_ls_extinction_coef 0.000014(2)
_refine_ls_extinction_expression Fc^*^=kFc[1+0.001xFc^2^\l^3^/sin(2\q)]^-1/4^
_refine_ls_extinction_method SHELXL
_refine_ls_goodness_of_fit_ref 0.960
_refine_ls_hydrogen_treatment none
_refine_ls_matrix_type full
_refine_ls_number_parameters 701
_refine_ls_number_reflns 13524
_refine_ls_number_restraints 42
_refine_ls_restrained_S_all 0.972
_refine_ls_R_factor_all 0.0883
_refine_ls_R_factor_gt 0.0616
_refine_ls_shift/su_max 0.001
_refine_ls_shift/su_mean 0.000
_refine_ls_structure_factor_coef Fsqd
_refine_ls_weighting_details 'calc w=1/[\s^2^(Fo^2^)+(0.0919P)^2^+0.0000P] where P=(Fo^2^+2Fc^2^)/3'
_refine_ls_weighting_scheme calc
_refine_ls_wR_factor_gt 0.1430
_refine_ls_wR_factor_ref 0.1533
_reflns_number_gt 9596
_reflns_number_total 13524
_reflns_threshold_expression >2sigma(I)
_cod_data_source_file ja903776h_si_002.cif
_cod_data_source_block 1
_cod_depositor_comments
;

2024-01-10
Z value and formula fixed to values more according to usual
chemical conventions.                 miguel
;
_cod_original_formula_sum 'C553 H884 Fe168 Na120 O1222'
_cod_original_formula_weight 39226.20
_cod_original_formula_units_Z 4
_cod_original_cell_volume 186999(18)
_cod_database_code 4105141

loop_
_symmetry_equiv_pos_as_xyz
'x, y, z'
'-x, -y, z'
'-x, y, -z'
'x, -y, -z'
'z, x, y'
'z, -x, -y'
'-z, -x, y'
'-z, x, -y'
'y, z, x'
'-y, z, -x'
'y, -z, -x'
'-y, -z, x'
'y, x, -z'
'-y, -x, -z'
'y, -x, z'
'-y, x, z'
'x, z, -y'
'-x, z, y'
'-x, -z, -y'
'x, -z, y'
'z, y, -x'
'z, -y, x'
'-z, y, x'
'-z, -y, -x'
'x, y+1/2, z+1/2'
'-x, -y+1/2, z+1/2'
'-x, y+1/2, -z+1/2'
'x, -y+1/2, -z+1/2'
'z, x+1/2, y+1/2'
'z, -x+1/2, -y+1/2'
'-z, -x+1/2, y+1/2'
'-z, x+1/2, -y+1/2'
'y, z+1/2, x+1/2'
'-y, z+1/2, -x+1/2'
'y, -z+1/2, -x+1/2'
'-y, -z+1/2, x+1/2'
'y, x+1/2, -z+1/2'
'-y, -x+1/2, -z+1/2'
'y, -x+1/2, z+1/2'
'-y, x+1/2, z+1/2'
'x, z+1/2, -y+1/2'
'-x, z+1/2, y+1/2'
'-x, -z+1/2, -y+1/2'
'x, -z+1/2, y+1/2'
'z, y+1/2, -x+1/2'
'z, -y+1/2, x+1/2'
'-z, y+1/2, x+1/2'
'-z, -y+1/2, -x+1/2'
'x+1/2, y, z+1/2'
'-x+1/2, -y, z+1/2'
'-x+1/2, y, -z+1/2'
'x+1/2, -y, -z+1/2'
'z+1/2, x, y+1/2'
'z+1/2, -x, -y+1/2'
'-z+1/2, -x, y+1/2'
'-z+1/2, x, -y+1/2'
'y+1/2, z, x+1/2'
'-y+1/2, z, -x+1/2'
'y+1/2, -z, -x+1/2'
'-y+1/2, -z, x+1/2'
'y+1/2, x, -z+1/2'
'-y+1/2, -x, -z+1/2'
'y+1/2, -x, z+1/2'
'-y+1/2, x, z+1/2'
'x+1/2, z, -y+1/2'
'-x+1/2, z, y+1/2'
'-x+1/2, -z, -y+1/2'
'x+1/2, -z, y+1/2'
'z+1/2, y, -x+1/2'
'z+1/2, -y, x+1/2'
'-z+1/2, y, x+1/2'
'-z+1/2, -y, -x+1/2'
'x+1/2, y+1/2, z'
'-x+1/2, -y+1/2, z'
'-x+1/2, y+1/2, -z'
'x+1/2, -y+1/2, -z'
'z+1/2, x+1/2, y'
'z+1/2, -x+1/2, -y'
'-z+1/2, -x+1/2, y'
'-z+1/2, x+1/2, -y'
'y+1/2, z+1/2, x'
'-y+1/2, z+1/2, -x'
'y+1/2, -z+1/2, -x'
'-y+1/2, -z+1/2, x'
'y+1/2, x+1/2, -z'
'-y+1/2, -x+1/2, -z'
'y+1/2, -x+1/2, z'
'-y+1/2, x+1/2, z'
'x+1/2, z+1/2, -y'
'-x+1/2, z+1/2, y'
'-x+1/2, -z+1/2, -y'
'x+1/2, -z+1/2, y'
'z+1/2, y+1/2, -x'
'z+1/2, -y+1/2, x'
'-z+1/2, y+1/2, x'
'-z+1/2, -y+1/2, -x'

loop_
_atom_site_label
_atom_site_type_symbol
_atom_site_fract_x
_atom_site_fract_y
_atom_site_fract_z
_atom_site_U_iso_or_equiv
_atom_site_adp_type
_atom_site_occupancy
_atom_site_symmetry_multiplicity
_atom_site_calc_flag
_atom_site_refinement_flags
_atom_site_disorder_assembly
_atom_site_disorder_group
Fe1 Fe 0.863811(18) 0.771803(19) 0.960906(17) 0.0435(3) Uani 1 1 d . . .
Fe2 Fe 0.887974(17) 0.745229(19) 0.908690(17) 0.0402(3) Uani 1 1 d . . .
Fe3 Fe 0.828236(18) 0.73673(2) 0.929660(18) 0.0450(3) Uani 1 1 d . . .
Fe4 Fe 0.941113(17) 0.76883(2) 0.884142(19) 0.0470(3) Uani 1 1 d . . .
Fe5 Fe 0.934026(17) 0.71854(2) 0.873675(18) 0.0448(3) Uani 1 1 d . . .
Fe6 Fe 0.873463(19) 0.72101(2) 0.965197(17) 0.0465(3) Uani 1 1 d . . .
Fe7 Fe 0.897007(19) 0.75569(2) 0.846304(18) 0.0516(3) Uani 1 1 d . . .
O1 O 0.87945(8) 0.75765(9) 0.87698(8) 0.0492(13) Uani 1 1 d . . .
O2 O 0.87966(7) 0.77369(8) 0.92993(8) 0.0422(12) Uani 1 1 d . . .
O3 O 0.94254(10) 0.68949(10) 0.89082(9) 0.0588(15) Uani 1 1 d . . .
O4 O 0.89389(8) 0.72700(9) 0.93813(8) 0.0478(13) Uani 1 1 d . . .
O5 O 0.85027(8) 0.74236(9) 0.95299(8) 0.0455(12) Uani 1 1 d . . .
O6 O 0.95718(8) 0.73840(9) 0.89253(8) 0.0477(13) Uani 1 1 d . . .
O7 O 0.77781(9) 0.74977(9) 0.97936(9) 0.0504(13) Uani 1 1 d . . .
O8 O 0.92438(8) 0.74902(9) 0.86292(9) 0.0483(12) Uani 1 1 d . . .
O9 O 0.79865(9) 0.74040(10) 0.94850(10) 0.0605(15) Uani 1 1 d . . .
O10 O 0.91857(8) 0.76216(9) 0.90978(8) 0.0482(13) Uani 1 1 d . . .
O11 O 0.96845(8) 0.77646(10) 0.86273(9) 0.0537(14) Uani 1 1 d . . .
O12 O 1.02009(8) 0.75060(9) 0.88635(8) 0.0458(12) Uani 1 1 d . . .
O13 O 1.00330(9) 0.71318(9) 0.85870(8) 0.0515(13) Uani 1 1 d . . .
O14 O 0.85515(8) 0.73303(9) 0.90669(7) 0.0458(12) Uani 1 1 d . . .
O15 O 0.88748(10) 0.72135(11) 0.83980(9) 0.0635(16) Uani 1 1 d . . .
O16 O 0.90869(10) 0.75503(13) 0.81342(10) 0.0781(19) Uani 1 1 d . . .
O17 O 1.00546(9) 0.77668(10) 0.85192(8) 0.0536(14) Uani 1 1 d . . .
O18 O 0.85783(12) 0.69127(10) 0.95284(10) 0.0686(16) Uani 1 1 d . . .
O19 O 0.82320(9) 0.77181(10) 0.92102(9) 0.0533(13) Uani 1 1 d . . .
O20 O 0.88352(10) 0.80035(9) 0.96696(9) 0.0576(15) Uani 1 1 d . . .
O21 O 0.82464(10) 0.70254(11) 0.93541(10) 0.0610(15) Uani 1 1 d . . .
O22 O 0.80927(9) 0.73150(11) 0.90038(10) 0.0626(15) Uani 1 1 d . . .
O23 O 0.90182(12) 0.79084(12) 0.84398(11) 0.0731(18) Uani 1 1 d . A .
O24 O 0.94918(12) 0.80223(13) 0.94559(12) 0.091(2) Uani 1 1 d . . .
O25 O 0.96490(8) 0.71417(10) 0.85546(8) 0.0488(13) Uani 1 1 d . . .
O26 O 0.83643(9) 0.79204(10) 0.95200(9) 0.0564(14) Uani 1 1 d . . .
O27 O 0.90669(8) 0.71688(9) 0.89535(7) 0.0421(12) Uani 1 1 d . . .
O28 O 0.91994(10) 0.69965(11) 0.84797(11) 0.0667(17) Uani 1 1 d . . .
O29 O 0.81185(12) 0.72224(15) 0.86350(13) 0.101(2) Uani 1 1 d U . .
O30 O 0.95525(9) 0.78882(10) 0.90937(10) 0.0611(15) Uani 1 1 d . . .
O31 O 0.92719(10) 0.79944(10) 0.87318(11) 0.0667(16) Uani 1 1 d . . .
O32 O 0.90000(10) 0.69928(10) 0.97323(9) 0.0610(15) Uani 1 1 d . . .
O33 O 0.86484(9) 0.76266(11) 0.83383(9) 0.0611(15) Uani 1 1 d . A .
O34 O 0.92744(15) 0.66101(14) 0.91300(13) 0.104(3) Uani 1 1 d U . .
O35 O 0.90391(12) 0.82736(12) 0.94802(13) 0.089(2) Uani 1 1 d . . .
O36 O 0.93723(15) 0.75578(17) 0.78723(13) 0.124(3) Uani 1 1 d U . .
O37 O 0.93367(13) 0.68476(14) 0.95974(13) 0.101(2) Uani 1 1 d U . .
O38 O 0.82796(12) 0.76783(15) 0.84379(11) 0.092(2) Uani 1 1 d U . .
C1 C 0.89533(15) 0.80806(16) 0.94989(15) 0.059(2) Uani 1 1 d . . .
C2 C 0.84725(12) 0.73413(15) 0.88250(13) 0.049(2) Uani 1 1 d . . .
H2A H 0.8556 0.7218 0.8734 0.059 Uiso 1 1 calc R . .
C3 C 0.91279(16) 0.8041(2) 0.85631(19) 0.075(3) Uani 1 1 d . . .
H3A H 0.9105 0.8202 0.8532 0.090 Uiso 1 1 calc R . .
C4 C 0.98188(11) 0.73344(13) 0.88855(12) 0.0418(17) Uani 1 1 d . . .
H4A H 0.9879 0.7236 0.9017 0.050 Uiso 1 1 calc R . .
C5 C 0.89986(17) 0.70291(18) 0.83840(16) 0.069(3) Uani 1 1 d . . .
H5A H 0.8937 0.6904 0.8294 0.082 Uiso 1 1 calc R . .
C6 C 0.98993(12) 0.77071(13) 0.86599(12) 0.0418(17) Uani 1 1 d . . .
C7 C 0.89745(12) 0.79086(13) 0.92843(13) 0.0431(17) Uani 1 1 d . . .
H7A H 0.8960 0.7997 0.9134 0.052 Uiso 1 1 calc R . .
C8 C 0.82031(14) 0.72876(16) 0.88161(14) 0.058(2) Uani 1 1 d . . .
C9 C 0.79523(16) 0.74705(18) 0.96805(17) 0.069(3) Uani 1 1 d . . .
H9A H 0.8091 0.7510 0.9763 0.083 Uiso 1 1 calc R . .
C10 C 0.92744(16) 0.68206(18) 0.90512(15) 0.064(2) Uani 1 1 d . . .
C11 C 0.84831(13) 0.76254(16) 0.84861(14) 0.060(2) Uani 1 1 d . . .
C12 C 0.91392(14) 0.71166(14) 0.93554(13) 0.051(2) Uani 1 1 d . . .
H12A H 0.9282 0.7215 0.9336 0.062 Uiso 1 1 calc R . .
C13 C 0.8385(2) 0.68671(18) 0.94359(15) 0.072(3) Uani 1 1 d . . .
H13A H 0.8338 0.6708 0.9425 0.087 Uiso 1 1 calc R . .
C14 C 0.92082(12) 0.77713(14) 0.92903(12) 0.0467(18) Uani 1 1 d . . .
H14A H 0.9210 0.7673 0.9435 0.056 Uiso 1 1 calc R . .
C15 C 0.90857(16) 0.69947(15) 0.91195(16) 0.065(2) Uani 1 1 d . . .
H15A H 0.8933 0.6911 0.9132 0.078 Uiso 1 1 calc R . .
C16 C 0.98332(12) 0.71943(14) 0.86595(14) 0.0493(19) Uani 1 1 d . . .
C17 C 0.94302(14) 0.79099(15) 0.92845(17) 0.061(2) Uani 1 1 d . . .
C18 C 0.85457(11) 0.75713(13) 0.87367(12) 0.0384(16) Uani 1 1 d . . .
H18A H 0.8474 0.7694 0.8839 0.046 Uiso 1 1 calc R . .
C19 C 0.82505(15) 0.79026(19) 0.93314(15) 0.065(2) Uani 1 1 d . . .
H19A H 0.8173 0.8038 0.9276 0.078 Uiso 1 1 calc R . .
C20 C 0.99616(12) 0.75553(14) 0.88734(12) 0.0464(19) Uani 1 1 d . . .
H20A H 0.9931 0.7649 0.9018 0.056 Uiso 1 1 calc R . .
C21 C 0.9290(2) 0.7546(2) 0.8075(2) 0.096(3) Uani 1 1 d U . .
H21A H 0.9401 0.7532 0.8197 0.115 Uiso 1 1 calc R . .
C22 C 0.91667(17) 0.69731(19) 0.95731(15) 0.072(3) Uani 1 1 d . . .
Na1 Na 0.74880(6) 0.71811(5) 0.97744(6) 0.0610(8) Uani 1 1 d . . .
Na2 Na 0.76731(18) 0.74901(15) 0.91493(18) 0.110(3) Uani 0.50 1 d P . .
Na3 Na 0.86349(14) 0.80932(13) 0.81985(14) 0.082(2) Uani 0.50 1 d P . .
OW2 O 0.71661(15) 0.69198(13) 0.98190(15) 0.110(3) Uani 1 1 d U . .
OW3 O 0.78360(15) 0.69399(11) 0.97586(19) 0.131(4) Uani 1 1 d . . .
OW4 O 0.7641(3) 0.7137(3) 0.8695(3) 0.106(5) Uiso 0.52 1 d P . .
OW5 O 0.7906(2) 0.7850(2) 0.8823(2) 0.117(4) Uiso 0.75 1 d P . .
OW6 O 0.8341(2) 0.6659(2) 1.0000 0.134(5) Uiso 0.84 2 d SP . .
OW7 O 0.8979(3) 0.8485(3) 0.8227(3) 0.111(5) Uiso 0.50 1 d P A 1
OW7A O 0.8812(4) 0.8596(4) 0.8241(3) 0.135(6) Uiso 0.50 1 d P B 2
OW8 O 0.8937(6) 0.8260(5) 1.0073(6) 0.137(10) Uiso 0.32 1 d P . .
OW9 O 0.8315(4) 0.8390(4) 0.9708(4) 0.103(7) Uiso 0.33 1 d P . .
OW10 O 0.9159(6) 0.6636(6) 0.9994(6) 0.196(12) Uiso 0.42 1 d P . .
OW11 O 0.8397(5) 0.7118(5) 0.8227(5) 0.085(8) Uiso 0.24 1 d P . .
OW12 O 0.9357(6) 0.8440(6) 0.9023(6) 0.103(10) Uiso 0.24 1 d P . .
OW14 O 0.7814(7) 0.7608(7) 0.8418(7) 0.139(14) Uiso 0.24 1 d P . .
OW15 O 0.9425(5) 0.7459(5) 0.9822(5) 0.084(8) Uiso 0.25 1 d P . .
OW16 O 0.8848(5) 0.6479(5) 0.9597(5) 0.101(9) Uiso 0.27 1 d P . .

loop_
_atom_site_aniso_label
_atom_site_aniso_U_11
_atom_site_aniso_U_22
_atom_site_aniso_U_33
_atom_site_aniso_U_23
_atom_site_aniso_U_13
_atom_site_aniso_U_12
Fe1 0.0413(6) 0.0568(7) 0.0323(5) -0.0071(5) 0.0027(4) 0.0026(5)
Fe2 0.0336(5) 0.0542(7) 0.0328(5) -0.0045(5) 0.0029(4) 0.0019(5)
Fe3 0.0362(6) 0.0618(7) 0.0371(6) -0.0068(5) 0.0036(4) -0.0023(5)
Fe4 0.0330(6) 0.0601(7) 0.0479(6) -0.0027(5) 0.0055(5) 0.0043(5)
Fe5 0.0337(5) 0.0612(7) 0.0394(6) -0.0074(5) 0.0038(5) 0.0035(5)
Fe6 0.0499(7) 0.0572(7) 0.0324(6) -0.0053(5) 0.0010(5) 0.0021(5)
Fe7 0.0381(6) 0.0809(9) 0.0358(6) 0.0037(5) 0.0042(5) 0.0088(6)
O1 0.043(3) 0.076(4) 0.029(3) -0.002(2) 0.003(2) 0.005(3)
O2 0.029(3) 0.052(3) 0.045(3) -0.008(2) 0.005(2) -0.002(2)
O3 0.056(3) 0.067(4) 0.054(3) 0.001(3) 0.014(3) 0.012(3)
O4 0.040(3) 0.066(3) 0.037(3) -0.001(2) 0.000(2) 0.013(2)
O5 0.032(3) 0.066(3) 0.038(3) -0.015(2) 0.004(2) -0.003(2)
O6 0.031(3) 0.070(4) 0.042(3) -0.009(2) 0.002(2) 0.009(2)
O7 0.047(3) 0.048(3) 0.057(3) 0.001(2) 0.024(3) 0.001(2)
O8 0.031(3) 0.066(3) 0.048(3) 0.003(3) 0.010(2) -0.002(2)
O9 0.043(3) 0.083(4) 0.055(4) -0.018(3) 0.007(3) -0.003(3)
O10 0.038(3) 0.060(3) 0.046(3) -0.015(2) -0.001(2) 0.005(2)
O11 0.030(3) 0.086(4) 0.045(3) 0.015(3) 0.006(2) 0.009(3)
O12 0.032(3) 0.057(3) 0.049(3) -0.004(2) 0.000(2) 0.011(2)
O13 0.042(3) 0.065(3) 0.047(3) -0.015(3) 0.003(2) 0.001(3)
O14 0.040(3) 0.071(3) 0.026(2) -0.009(2) -0.004(2) 0.005(3)
O15 0.055(3) 0.087(5) 0.048(3) -0.013(3) -0.008(3) 0.002(3)
O16 0.053(4) 0.131(6) 0.051(4) 0.017(4) 0.008(3) 0.022(4)
O17 0.038(3) 0.086(4) 0.036(3) 0.007(3) 0.002(2) 0.000(3)
O18 0.086(5) 0.074(4) 0.046(3) -0.010(3) -0.024(3) -0.002(3)
O19 0.042(3) 0.068(4) 0.050(3) -0.011(3) 0.006(2) -0.006(3)
O20 0.069(4) 0.064(4) 0.040(3) -0.013(3) 0.015(3) -0.009(3)
O21 0.059(4) 0.064(4) 0.059(4) -0.008(3) -0.008(3) -0.014(3)
O22 0.032(3) 0.102(5) 0.054(4) -0.001(3) -0.004(3) -0.014(3)
O23 0.072(5) 0.092(5) 0.055(4) 0.002(3) -0.013(3) 0.005(4)
O24 0.091(5) 0.113(6) 0.070(4) -0.037(4) 0.007(4) -0.037(4)
O25 0.034(3) 0.082(4) 0.029(3) -0.011(2) -0.004(2) -0.002(3)
O26 0.058(3) 0.072(4) 0.040(3) -0.008(3) -0.003(3) 0.011(3)
O27 0.037(3) 0.063(3) 0.026(2) -0.004(2) 0.009(2) -0.002(2)
O28 0.043(3) 0.080(4) 0.077(4) -0.037(3) 0.001(3) 0.008(3)
O29 0.071(4) 0.156(6) 0.077(4) -0.034(4) 0.005(4) -0.042(4)
O30 0.043(3) 0.072(4) 0.068(4) -0.016(3) 0.014(3) -0.013(3)
O31 0.051(3) 0.069(4) 0.080(4) -0.002(3) 0.009(3) 0.003(3)
O32 0.070(4) 0.070(4) 0.043(3) 0.015(3) 0.003(3) 0.020(3)
O33 0.040(3) 0.104(5) 0.039(3) 0.003(3) 0.003(2) 0.016(3)
O34 0.126(6) 0.089(5) 0.098(5) 0.017(4) 0.042(4) 0.015(4)
O35 0.093(5) 0.062(4) 0.112(6) -0.029(4) 0.048(4) -0.032(4)
O36 0.111(5) 0.185(7) 0.075(5) 0.018(5) 0.043(4) 0.032(5)
O37 0.092(5) 0.124(5) 0.087(5) 0.025(4) 0.003(4) 0.052(4)
O38 0.066(4) 0.147(6) 0.064(4) 0.017(4) 0.007(3) 0.036(4)
C1 0.060(5) 0.057(6) 0.061(6) -0.018(4) 0.008(4) 0.011(4)
C2 0.034(4) 0.075(6) 0.039(4) -0.014(4) -0.006(3) -0.006(4)
C3 0.050(6) 0.105(9) 0.071(7) 0.043(6) 0.008(5) 0.019(6)
C4 0.021(3) 0.061(5) 0.043(4) -0.012(4) 0.001(3) 0.004(3)
C5 0.068(6) 0.080(7) 0.058(6) -0.038(5) -0.016(5) 0.013(5)
C6 0.043(4) 0.045(4) 0.037(4) -0.002(3) -0.005(3) 0.009(3)
C7 0.038(4) 0.052(5) 0.040(4) -0.002(3) 0.010(3) -0.007(3)
C8 0.054(5) 0.089(7) 0.032(4) -0.019(4) 0.000(4) -0.004(4)
C9 0.056(6) 0.096(7) 0.056(6) -0.017(5) 0.015(5) -0.017(5)
C10 0.065(6) 0.080(7) 0.048(5) -0.002(5) 0.009(4) 0.025(5)
C11 0.029(4) 0.098(7) 0.053(5) -0.002(5) -0.010(4) 0.003(4)
C12 0.049(5) 0.055(5) 0.050(5) 0.005(4) 0.011(4) 0.011(4)
C13 0.101(8) 0.068(6) 0.048(5) -0.008(5) -0.012(5) -0.014(6)
C14 0.040(4) 0.063(5) 0.037(4) -0.010(4) 0.001(3) 0.012(4)
C15 0.066(6) 0.056(5) 0.073(6) -0.009(5) 0.016(5) 0.013(4)
C16 0.026(4) 0.065(5) 0.057(5) -0.006(4) 0.007(4) 0.001(4)
C17 0.047(5) 0.065(6) 0.072(6) -0.018(5) 0.007(5) -0.013(4)
C18 0.023(3) 0.058(5) 0.034(4) 0.009(3) 0.002(3) 0.005(3)
C19 0.061(6) 0.091(7) 0.044(5) 0.006(5) -0.003(4) 0.007(5)
C20 0.028(4) 0.079(6) 0.032(4) -0.008(4) 0.001(3) 0.019(4)
C21 0.071(6) 0.144(8) 0.073(6) -0.005(6) 0.026(5) 0.024(6)
C22 0.070(6) 0.100(8) 0.047(5) 0.011(5) -0.007(5) 0.042(6)
Na1 0.069(2) 0.0479(18) 0.066(2) -0.0053(15) -0.0130(17) 0.0082(16)
Na2 0.130(7) 0.074(5) 0.127(8) -0.020(5) -0.044(6) 0.025(5)
Na3 0.088(5) 0.068(5) 0.089(5) 0.026(4) 0.029(4) 0.002(4)
OW2 0.113(5) 0.080(5) 0.136(6) 0.000(4) -0.039(5) 0.005(4)
OW3 0.112(6) 0.042(4) 0.239(11) 0.000(5) 0.007(7) 0.022(4)

loop_
_atom_type_symbol
_atom_type_description
_atom_type_scat_dispersion_real
_atom_type_scat_dispersion_imag
_atom_type_scat_source
C C 0.0033 0.0016 'International Tables Vol C Tables 4.2.6.8 and 6.1.1.4'
H H 0.0000 0.0000 'International Tables Vol C Tables 4.2.6.8 and 6.1.1.4'
O O 0.0106 0.0060 'International Tables Vol C Tables 4.2.6.8 and 6.1.1.4'
Fe Fe 0.3463 0.8444 'International Tables Vol C Tables 4.2.6.8 and 6.1.1.4'
Na Na 0.0362 0.0249 'International Tables Vol C Tables 4.2.6.8 and 6.1.1.4'

loop_
_geom_angle_atom_site_label_1
_geom_angle_atom_site_label_2
_geom_angle_atom_site_label_3
_geom_angle
_geom_angle_site_symmetry_1
_geom_angle_site_symmetry_3
O5 Fe1 O2 91.23(19) . .
O5 Fe1 O26 97.6(2) . .
O2 Fe1 O26 95.6(2) . .
O5 Fe1 O20 169.6(2) . .
O2 Fe1 O20 81.6(2) . .
O26 Fe1 O20 90.7(2) . .
O5 Fe1 O17 102.0(2) . 21_557
O2 Fe1 O17 166.7(2) . 21_557
O26 Fe1 O17 84.3(2) . 21_557
O20 Fe1 O17 85.1(2) . 21_557
O5 Fe1 O12 82.0(2) . 21_557
O2 Fe1 O12 102.39(19) . 21_557
O26 Fe1 O12 162.0(2) . 21_557
O20 Fe1 O12 92.1(2) . 21_557
O17 Fe1 O12 78.20(19) 21_557 21_557
O5 Fe1 Fe6 39.74(15) . .
O2 Fe1 Fe6 92.41(14) . .
O26 Fe1 Fe6 136.77(17) . .
O20 Fe1 Fe6 132.48(17) . .
O17 Fe1 Fe6 96.72(16) 21_557 .
O12 Fe1 Fe6 43.08(13) 21_557 .
O10 Fe2 O14 171.3(2) . .
O10 Fe2 O4 94.5(2) . .
O14 Fe2 O4 91.4(2) . .
O10 Fe2 O1 94.0(2) . .
O14 Fe2 O1 81.03(19) . .
O4 Fe2 O1 169.0(2) . .
O10 Fe2 O2 78.68(18) . .
O14 Fe2 O2 95.23(19) . .
O4 Fe2 O2 87.4(2) . .
O1 Fe2 O2 101.2(2) . .
O10 Fe2 O27 86.49(19) . .
O14 Fe2 O27 100.9(2) . .
O4 Fe2 O27 79.45(18) . .
O1 Fe2 O27 93.97(19) . .
O2 Fe2 O27 159.38(19) . .
O5 Fe3 O21 97.0(2) . .
O5 Fe3 O9 99.6(2) . .
O21 Fe3 O9 85.8(2) . .
O5 Fe3 O22 169.6(2) . .
O21 Fe3 O22 86.3(2) . .
O9 Fe3 O22 90.4(2) . .
O5 Fe3 O14 88.20(19) . .
O21 Fe3 O14 94.8(2) . .
O9 Fe3 O14 172.1(2) . .
O22 Fe3 O14 81.7(2) . .
O5 Fe3 O19 95.5(2) . .
O21 Fe3 O19 165.5(2) . .
O9 Fe3 O19 84.9(2) . .
O22 Fe3 O19 82.6(2) . .
O14 Fe3 O19 92.9(2) . .
O8 Fe4 O10 91.7(2) . .
O8 Fe4 O30 172.5(2) . .
O10 Fe4 O30 80.8(2) . .
O8 Fe4 O31 96.8(2) . .
O10 Fe4 O31 98.0(2) . .
O30 Fe4 O31 83.6(3) . .
O8 Fe4 O6 82.5(2) . .
O10 Fe4 O6 87.4(2) . .
O30 Fe4 O6 97.8(2) . .
O31 Fe4 O6 174.6(2) . .
O8 Fe4 O11 97.4(2) . .
O10 Fe4 O11 169.5(2) . .
O30 Fe4 O11 90.1(2) . .
O31 Fe4 O11 86.0(2) . .
O6 Fe4 O11 88.7(2) . .
O8 Fe4 Fe5 39.69(16) . .
O10 Fe4 Fe5 82.77(15) . .
O30 Fe4 Fe5 138.71(18) . .
O31 Fe4 Fe5 136.29(18) . .
O6 Fe4 Fe5 43.67(14) . .
O11 Fe4 Fe5 101.05(17) . .
O8 Fe5 O3 169.0(2) . .
O8 Fe5 O28 98.0(2) . .
O3 Fe5 O28 90.6(3) . .
O8 Fe5 O27 91.0(2) . .
O3 Fe5 O27 81.1(2) . .
O28 Fe5 O27 96.6(2) . .
O8 Fe5 O6 81.5(2) . .
O3 Fe5 O6 92.6(2) . .
O28 Fe5 O6 161.5(2) . .
O27 Fe5 O6 101.85(19) . .
O8 Fe5 O25 101.1(2) . .
O3 Fe5 O25 86.5(2) . .
O28 Fe5 O25 84.7(2) . .
O27 Fe5 O25 167.5(2) . .
O6 Fe5 O25 77.30(18) . .
O8 Fe5 Fe4 39.38(15) . .
O3 Fe5 Fe4 132.60(17) . .
O28 Fe5 Fe4 136.8(2) . .
O27 Fe5 Fe4 91.59(15) . .
O6 Fe5 Fe4 43.00(14) . .
O25 Fe5 Fe4 95.87(15) . .
O5 Fe6 O4 90.77(19) . .
O5 Fe6 O32 171.4(2) . .
O4 Fe6 O32 80.8(2) . .
O5 Fe6 O12 82.6(2) . 21_557
O4 Fe6 O12 88.0(2) . 21_557
O32 Fe6 O12 98.4(2) . 21_557
O5 Fe6 O13 100.0(2) . 21_557
O4 Fe6 O13 168.0(2) . 21_557
O32 Fe6 O13 88.6(2) . 21_557
O12 Fe6 O13 88.12(19) 21_557 21_557
O5 Fe6 O18 95.8(2) . .
O4 Fe6 O18 97.6(2) . .
O32 Fe6 O18 84.0(2) . .
O12 Fe6 O18 174.2(2) 21_557 .
O13 Fe6 O18 86.7(2) 21_557 .
O5 Fe6 Fe1 39.11(14) . .
O4 Fe6 Fe1 82.83(15) . .
O32 Fe6 Fe1 139.72(19) . .
O12 Fe6 Fe1 44.36(14) 21_557 .
O13 Fe6 Fe1 102.17(15) 21_557 .
O18 Fe6 Fe1 134.71(18) . .
O8 Fe7 O16 101.2(2) . .
O8 Fe7 O33 170.1(2) . .
O16 Fe7 O33 88.6(2) . .
O8 Fe7 O1 89.2(2) . .
O16 Fe7 O1 169.6(2) . .
O33 Fe7 O1 81.0(2) . .
O8 Fe7 O23 97.0(3) . .
O16 Fe7 O23 85.0(3) . .
O33 Fe7 O23 84.5(3) . .
O1 Fe7 O23 94.0(2) . .
O8 Fe7 O15 96.8(2) . .
O16 Fe7 O15 84.3(3) . .
O33 Fe7 O15 83.3(2) . .
O1 Fe7 O15 94.4(2) . .
O23 Fe7 O15 164.0(2) . .
C18 O1 Fe2 110.6(4) . .
C18 O1 Fe7 112.1(4) . .
Fe2 O1 Fe7 130.0(2) . .
C7 O2 Fe1 114.7(4) . .
C7 O2 Fe2 110.0(4) . .
Fe1 O2 Fe2 125.4(2) . .
C10 O3 Fe5 115.6(5) . .
C12 O4 Fe6 116.3(4) . .
C12 O4 Fe2 111.2(4) . .
Fe6 O4 Fe2 130.5(2) . .
Fe3 O5 Fe1 126.7(3) . .
Fe3 O5 Fe6 127.8(3) . .
Fe1 O5 Fe6 101.2(2) . .
C4 O6 Fe4 124.7(4) . .
C4 O6 Fe5 115.8(4) . .
Fe4 O6 Fe5 93.33(19) . .
C9 O7 Na1 127.2(6) . 74_665
C9 O7 Na1 116.2(6) . .
Na1 O7 Na1 97.7(2) 74_665 .
C9 O7 Na1 117.6(6) . 86_667
Na1 O7 Na1 94.6(2) 74_665 86_667
Na1 O7 Na1 97.6(2) . 86_667
Fe7 O8 Fe4 128.2(3) . .
Fe7 O8 Fe5 125.8(3) . .
Fe4 O8 Fe5 100.9(2) . .
C9 O9 Fe3 132.0(6) . .
C9 O9 Na2 120.2(6) . .
Fe3 O9 Na2 101.4(3) . .
C14 O10 Fe4 113.7(4) . .
C14 O10 Fe2 113.6(4) . .
Fe4 O10 Fe2 129.6(2) . .
C6 O11 Fe4 126.3(5) . .
C20 O12 Fe6 126.1(5) . 23_755
C20 O12 Fe1 114.8(4) . 23_755
Fe6 O12 Fe1 92.55(19) 23_755 23_755
C16 O13 Fe6 126.8(5) . 23_755
C2 O14 Fe2 109.2(4) . .
C2 O14 Fe3 111.9(4) . .
Fe2 O14 Fe3 129.4(2) . .
C5 O15 Fe7 130.6(6) . .
C21 O16 Fe7 125.9(7) . .
C6 O17 Fe1 114.5(4) . 23_755
C13 O18 Fe6 134.7(6) . .
C19 O19 Fe3 131.3(6) . .
C1 O20 Fe1 116.6(5) . .
C13 O21 Fe3 133.2(6) . .
C8 O22 Fe3 117.2(5) . .
C8 O22 Na2 138.5(6) . .
Fe3 O22 Na2 99.5(3) . .
C3 O23 Fe7 130.6(6) . .
C3 O23 Na3 117.2(6) . .
Fe7 O23 Na3 107.4(3) . .
C16 O25 Fe5 116.7(4) . .
C19 O26 Fe1 124.8(6) . .
C15 O27 Fe5 113.6(5) . .
C15 O27 Fe2 110.4(4) . .
Fe5 O27 Fe2 126.3(3) . .
C5 O28 Fe5 126.6(5) . .
C17 O30 Fe4 116.1(5) . .
C3 O31 Fe4 131.2(7) . .
C22 O32 Fe6 116.0(5) . .
C11 O33 Fe7 116.4(5) . .
C11 O33 Na3 100.1(6) . .
Fe7 O33 Na3 108.4(3) . .
C21 O36 Na1 119.2(8) . 30_566
C21 O36 Na2 127.0(8) . 5
Na1 O36 Na2 113.5(4) 30_566 5
C21 O36 Na2 119.5(9) . 30_566
Na1 O36 Na2 107.6(3) 30_566 30_566
Na2 O36 Na2 43.1(4) 5 30_566
O35 C1 O20 126.9(8) . .
O35 C1 C7 117.9(8) . .
O20 C1 C7 115.1(7) . .
O14 C2 C18 106.0(6) . .
O14 C2 C8 109.0(6) . .
C18 C2 C8 116.3(7) . .
O14 C2 H2A 108.4 . .
C18 C2 H2A 108.4 . .
C8 C2 H2A 108.4 . .
O23 C3 O31 129.5(10) . .
O23 C3 H3A 115.3 . .
O31 C3 H3A 115.3 . .
O6 C4 C20 111.7(6) . .
O6 C4 C16 106.7(5) . .
C20 C4 C16 111.9(6) . .
O6 C4 H4A 108.8 . .
C20 C4 H4A 108.8 . .
C16 C4 H4A 108.8 . .
O15 C5 O28 126.2(8) . .
O15 C5 H5A 116.9 . .
O28 C5 H5A 116.9 . .
O17 C6 O11 121.2(6) . .
O17 C6 C20 120.1(6) . .
O11 C6 C20 118.7(6) . .
O2 C7 C14 105.5(6) . .
O2 C7 C1 109.2(6) . .
C14 C7 C1 111.4(6) . .
O2 C7 H7A 110.2 . .
C14 C7 H7A 110.2 . .
C1 C7 H7A 110.2 . .
O29 C8 O22 125.0(8) . .
O29 C8 C2 118.8(7) . .
O22 C8 C2 116.2(6) . .
O9 C9 O7 133.0(9) . .
O9 C9 H9A 113.5 . .
O7 C9 H9A 113.5 . .
O3 C10 O34 122.8(8) . .
O3 C10 C15 115.6(9) . .
O34 C10 C15 121.6(9) . .
O38 C11 O33 123.5(8) . .
O38 C11 C18 119.1(7) . .
O33 C11 C18 117.2(6) . .
O4 C12 C22 109.2(6) . .
O4 C12 C15 101.8(6) . .
C22 C12 C15 119.8(8) . .
O4 C12 H12A 108.5 . .
C22 C12 H12A 108.5 . .
C15 C12 H12A 108.5 . .
O18 C13 O21 123.3(9) . .
O18 C13 H13A 118.4 . .
O21 C13 H13A 118.4 . .
O10 C14 C17 112.6(6) . .
O10 C14 C7 102.3(5) . .
C17 C14 C7 117.5(7) . .
O10 C14 H14A 108.0 . .
C17 C14 H14A 108.0 . .
C7 C14 H14A 108.0 . .
O27 C15 C10 110.6(7) . .
O27 C15 C12 106.9(6) . .
C10 C15 C12 112.2(7) . .
O27 C15 H15A 109.0 . .
C10 C15 H15A 109.0 . .
C12 C15 H15A 109.0 . .
O25 C16 O13 122.4(7) . .
O25 C16 C4 119.3(6) . .
O13 C16 C4 118.3(6) . .
O24 C17 O30 124.5(8) . .
O24 C17 C14 120.3(8) . .
O30 C17 C14 115.1(7) . .
O1 C18 C2 104.8(5) . .
O1 C18 C11 110.9(6) . .
C2 C18 C11 116.2(6) . .
O1 C18 H18A 108.2 . .
C2 C18 H18A 108.2 . .
C11 C18 H18A 108.2 . .
O26 C19 O19 125.3(9) . .
O26 C19 H19A 117.4 . .
O19 C19 H19A 117.4 . .
O12 C20 C4 111.3(6) . .
O12 C20 C6 107.9(6) . .
C4 C20 C6 112.6(6) . .
O12 C20 H20A 108.3 . .
C4 C20 H20A 108.3 . .
C6 C20 H20A 108.3 . .
O16 C21 O36 128.5(12) . .
O16 C21 H21A 115.8 . .
O36 C21 H21A 115.8 . .
O37 C22 O32 123.2(8) . .
O37 C22 C12 120.1(9) . .
O32 C22 C12 116.7(7) . .
O36 Na1 OW2 86.4(3) 84_665 .
O36 Na1 O7 94.3(3) 84_665 74_665
OW2 Na1 O7 89.1(3) . 74_665
O36 Na1 OW3 88.9(4) 84_665 .
OW2 Na1 OW3 106.3(3) . .
O7 Na1 OW3 164.4(3) 74_665 .
O36 Na1 O7 102.5(3) 84_665 .
OW2 Na1 O7 167.9(3) . .
O7 Na1 O7 82.0(2) 74_665 .
OW3 Na1 O7 82.3(2) . .
O36 Na1 O7 174.9(3) 84_665 86_667
OW2 Na1 O7 88.7(3) . 86_667
O7 Na1 O7 84.4(2) 74_665 86_667
OW3 Na1 O7 93.6(3) . 86_667
O7 Na1 O7 82.2(2) . 86_667
O36 Na1 Na1 136.0(3) 84_665 13_557
OW2 Na1 Na1 81.5(2) . 13_557
O7 Na1 Na1 43.72(14) 74_665 13_557
OW3 Na1 Na1 135.1(3) . 13_557
O7 Na1 Na1 86.42(14) . 13_557
O7 Na1 Na1 41.66(13) 86_667 13_557
O36 Na1 Na1 97.8(2) 84_665 74_665
OW2 Na1 Na1 130.9(3) . 74_665
O7 Na1 Na1 41.86(14) 74_665 74_665
OW3 Na1 Na1 122.6(3) . 74_665
O7 Na1 Na1 40.42(13) . 74_665
O7 Na1 Na1 84.54(14) 86_667 74_665
Na1 Na1 Na1 61.87(10) 13_557 74_665
O36 Na1 Na1 143.9(3) 84_665 86_667
OW2 Na1 Na1 129.6(3) . 86_667
O7 Na1 Na1 84.31(14) 74_665 86_667
OW3 Na1 Na1 84.1(2) . 86_667
O7 Na1 Na1 41.46(14) . 86_667
O7 Na1 Na1 40.95(13) 86_667 86_667
Na1 Na1 Na1 59.98(10) 13_557 86_667
Na1 Na1 Na1 58.15(11) 74_665 86_667
O36 Na1 Na2 39.8(3) 84_665 .
OW2 Na1 Na2 124.0(3) . .
O7 Na1 Na2 82.8(2) 74_665 .
OW3 Na1 Na2 90.1(3) . .
O7 Na1 Na2 63.27(19) . .
O7 Na1 Na2 144.4(2) 86_667 .
Na1 Na1 Na2 122.71(16) 13_557 .
Na1 Na1 Na2 64.05(13) 74_665 .
Na1 Na1 Na2 104.65(18) 86_667 .
O36 Na1 Na2 35.4(2) 84_665 74_665
OW2 Na1 Na2 101.8(3) . 74_665
O7 Na1 Na2 63.19(19) 74_665 74_665
OW3 Na1 Na2 114.1(3) . 74_665
O7 Na1 Na2 81.6(2) . 74_665
O7 Na1 Na2 145.4(2) 86_667 74_665
Na1 Na1 Na2 106.88(17) 13_557 74_665
Na1 Na1 Na2 63.57(14) 74_665 74_665
Na1 Na1 Na2 118.77(19) 86_667 74_665
Na2 Na1 Na2 27.8(3) . 74_665
Na2 Na2 O36 72.6(5) 74_665 9
Na2 Na2 O9 132.9(3) 74_665 .
O36 Na2 O9 88.4(4) 9 .
Na2 Na2 O22 154.0(5) 74_665 .
O36 Na2 O22 132.6(5) 9 .
O9 Na2 O22 64.0(3) . .
Na2 Na2 O36 64.3(5) 74_665 84_665
O36 Na2 O36 106.3(5) 9 84_665
O9 Na2 O36 81.4(3) . 84_665
O22 Na2 O36 106.6(4) . 84_665
Na2 Na2 Na1 76.6(3) 74_665 .
O36 Na2 Na1 82.6(3) 9 .
O9 Na2 Na1 58.0(2) . .
O22 Na2 Na1 109.4(3) . .
O36 Na2 Na1 32.6(2) 84_665 .
Na2 Na2 Na1 75.6(2) 74_665 74_665
O36 Na2 Na1 31.1(2) 9 74_665
O9 Na2 Na1 67.2(2) . 74_665
O22 Na2 Na1 128.7(3) . 74_665
O36 Na2 Na1 80.6(3) 84_665 74_665
Na1 Na2 Na1 52.38(16) . 74_665
OW5 Na3 O33 78.9(4) 5 .
OW5 Na3 O23 83.9(4) 5 .
O33 Na3 O23 58.3(2) . .
OW5 Na3 OW7 94.6(5) 5 .
O33 Na3 OW7 133.2(5) . .
O23 Na3 OW7 74.9(4) . .
OW5 Na3 Na3 152.7(3) 5 9
O33 Na3 Na3 89.2(3) . 9
O23 Na3 Na3 110.7(3) . 9
OW7 Na3 Na3 111.2(4) . 9
OW5 Na3 Na3 118.5(4) 5 5
O33 Na3 Na3 142.9(2) . 5
O23 Na3 Na3 148.3(2) . 5
OW7 Na3 Na3 80.8(4) . 5
Na3 Na3 Na3 60.000(1) 9 5

loop_
_geom_bond_atom_site_label_1
_geom_bond_atom_site_label_2
_geom_bond_distance
_geom_bond_site_symmetry_2
Fe1 O5 1.908(5) .
Fe1 O2 1.993(5) .
Fe1 O26 2.013(5) .
Fe1 O20 2.014(6) .
Fe1 O17 2.059(5) 21_557
Fe1 O12 2.076(5) 21_557
Fe1 Fe6 2.9669(16) .
Fe2 O10 2.000(5) .
Fe2 O14 2.005(5) .
Fe2 O4 2.009(5) .
Fe2 O1 2.007(5) .
Fe2 O2 2.086(5) .
Fe2 O27 2.087(5) .
Fe3 O5 1.863(5) .
Fe3 O21 1.993(6) .
Fe3 O9 2.017(5) .
Fe3 O22 2.017(5) .
Fe3 O14 2.035(5) .
Fe3 O19 2.086(6) .
Fe4 O8 1.916(5) .
Fe4 O10 1.989(5) .
Fe4 O30 2.011(6) .
Fe4 O31 2.023(6) .
Fe4 O6 2.025(5) .
Fe4 O11 2.033(5) .
Fe4 Fe5 2.9651(16) .
Fe5 O8 1.929(5) .
Fe5 O3 1.989(6) .
Fe5 O28 1.994(6) .
Fe5 O27 1.997(4) .
Fe5 O6 2.051(5) .
Fe5 O25 2.065(5) .
Fe6 O5 1.933(5) .
Fe6 O4 1.969(5) .
Fe6 O32 2.014(5) .
Fe6 O12 2.029(5) 21_557
Fe6 O13 2.039(5) 21_557
Fe6 O18 2.047(6) .
Fe7 O8 1.871(5) .
Fe7 O16 1.996(6) .
Fe7 O33 2.013(5) .
Fe7 O1 2.024(5) .
Fe7 O23 2.033(7) .
Fe7 O15 2.072(6) .
O1 C18 1.435(8) .
O2 C7 1.417(8) .
O3 C10 1.263(10) .
O4 C12 1.450(8) .
O6 C4 1.459(7) .
O7 C9 1.198(9) .
O7 Na1 2.388(6) 74_665
O7 Na1 2.458(6) .
O7 Na1 2.483(6) 86_667
O9 C9 1.197(10) .
O9 Na2 2.672(10) .
O10 C14 1.401(8) .
O11 C6 1.285(8) .
O12 C20 1.399(8) .
O12 Fe6 2.029(5) 23_755
O12 Fe1 2.076(5) 23_755
O13 C16 1.267(8) .
O13 Fe6 2.039(5) 23_755
O14 C2 1.457(8) .
O15 C5 1.273(10) .
O16 C21 1.208(11) .
O17 C6 1.246(8) .
O17 Fe1 2.059(5) 23_755
O18 C13 1.254(11) .
O19 C19 1.266(10) .
O20 C1 1.266(10) .
O21 C13 1.290(11) .
O22 C8 1.255(9) .
O22 Na2 2.730(12) .
O23 C3 1.210(12) .
O23 Na3 2.797(10) .
O24 C17 1.224(10) .
O25 C16 1.248(8) .
O26 C19 1.263(10) .
O27 C15 1.380(10) .
O28 C5 1.285(10) .
O29 C8 1.202(9) .
O30 C17 1.302(10) .
O31 C3 1.295(11) .
O32 C22 1.323(10) .
O33 C11 1.268(9) .
O33 Na3 2.787(9) .
O34 C10 1.285(11) .
O35 C1 1.213(10) .
O36 C21 1.252(12) .
O36 Na1 2.335(9) 30_566
O36 Na2 2.615(12) 5
O36 Na2 2.769(14) 30_566
O37 C22 1.216(10) .
O38 C11 1.234(9) .
C1 C7 1.577(10) .
C2 C18 1.470(11) .
C2 C8 1.572(10) .
C2 H2A 1.0000 .
C3 H3A 0.9500 .
C4 C20 1.506(11) .
C4 C16 1.523(10) .
C4 H4A 1.0000 .
C5 H5A 0.9500 .
C6 C20 1.540(10) .
C7 C14 1.551(10) .
C7 H7A 1.0000 .
C9 H9A 0.9500 .
C10 C15 1.519(12) .
C11 C18 1.509(10) .
C12 C22 1.499(12) .
C12 C15 1.549(12) .
C12 H12A 1.0000 .
C13 H13A 0.9500 .
C14 C17 1.497(11) .
C14 H14A 1.0000 .
C15 H15A 1.0000 .
C18 H18A 1.0000 .
C19 H19A 0.9500 .
C20 H20A 1.0000 .
C21 H21A 0.9500 .
Na1 O36 2.335(9) 84_665
Na1 OW2 2.385(9) .
Na1 O7 2.388(6) 74_665
Na1 OW3 2.423(8) .
Na1 O7 2.483(6) 86_667
Na1 Na1 3.580(7) 13_557
Na1 Na1 3.649(6) 74_665
Na1 Na1 3.717(6) 86_667
Na1 Na2 4.126(12) .
Na1 Na2 4.143(10) 74_665
Na2 Na2 1.98(2) 74_665
Na2 O36 2.615(12) 9
Na2 O36 2.769(14) 84_665
Na2 Na1 4.143(10) 74_665
Na3 OW5 2.504(14) 5
Na3 OW7 2.988(19) .
Na3 Na3 4.023(13) 9
Na3 Na3 4.023(13) 5
OW5 Na3 2.504(14) 9
